data_7104550
loop_
_publ_author_name
'Ni, Jun'
'Zhang, Li-Yi'
'Wen, Hui-Min'
'Chen, Zhong-Ning'

_publ_section_title
;
 Luminescence vapochromic properties of a platinum(II) complex with
 5,5'-bis(trimethylsilylethynyl)-2,2'-bipyridine.
;
_journal_issue 25
_journal_name_full 'Chemical communications (Cambridge, England)'
_journal_page_first 3801
_journal_page_last 3803
_journal_paper_doi 10.1039/b901248f
_journal_volume 34
_journal_year 2009
_chemical_formula_sum 'C47 H44 N6 O Pt Si2'
_chemical_formula_weight 960.15
_chemical_name_systematic
;
?
;
_space_group_IT_number 2
_symmetry_cell_setting triclinic
_symmetry_space_group_name_Hall '-P 1'
_symmetry_space_group_name_H-M 'P -1'
_atom_sites_solution_hydrogens geom
_atom_sites_solution_primary direct
_atom_sites_solution_secondary difmap
_audit_creation_method SHELXL-97
_cell_angle_alpha 71.790(10)
_cell_angle_beta 86.630(10)
_cell_angle_gamma 83.210(10)
_cell_formula_units_Z 2
_cell_length_a 7.097(3)
_cell_length_b 15.148(6)
_cell_length_c 21.774(9)
_cell_measurement_reflns_used 5411
_cell_measurement_temperature 113.1(1)
_cell_measurement_theta_max 27.4603
_cell_measurement_theta_min 3.0330
_cell_volume 2207.4(16)
_computing_cell_refinement 'CrystalClear (Rigaku/MSC Inc., 2005)'
_computing_data_collection 'CrystalClear (Rigaku/MSC Inc., 2005)'
_computing_data_reduction 'CrystalClear (Rigaku/MSC Inc., 2005)'
_computing_molecular_graphics 'Bruker SHELXTL'
_computing_publication_material 'Bruker SHELXTL'
_computing_structure_refinement 'SHELXL-97 (Sheldrick, 1997)'
_computing_structure_solution 'SHELXS-97 (Sheldrick, 1990)'
_diffrn_ambient_temperature 113.1(1)
_diffrn_measured_fraction_theta_full 0.975
_diffrn_measured_fraction_theta_max 0.975
_diffrn_measurement_device_type Saturn70
_diffrn_measurement_method '\w scans'
_diffrn_radiation_monochromator graphite
_diffrn_radiation_source 'fine-focus sealed tube'
_diffrn_radiation_type MoK\a
_diffrn_radiation_wavelength 0.71073
_diffrn_reflns_av_R_equivalents 0.0506
_diffrn_reflns_av_sigmaI/netI 0.0875
_diffrn_reflns_limit_h_max 8
_diffrn_reflns_limit_h_min -8
_diffrn_reflns_limit_k_max 18
_diffrn_reflns_limit_k_min -18
_diffrn_reflns_limit_l_max 25
_diffrn_reflns_limit_l_min -21
_diffrn_reflns_number 13544
_diffrn_reflns_theta_full 25.00
_diffrn_reflns_theta_max 25.00
_diffrn_reflns_theta_min 2.04
_exptl_absorpt_coefficient_mu 3.274
_exptl_absorpt_correction_T_max 0.794
_exptl_absorpt_correction_T_min 0.711
_exptl_absorpt_correction_type multi-scan
_exptl_absorpt_process_details 'SADABS, Bruker(2000)'
_exptl_crystal_colour Orange
_exptl_crystal_density_diffrn 1.445
_exptl_crystal_density_method 'not measured'
_exptl_crystal_description Prism
_exptl_crystal_F_000 964
_exptl_crystal_size_max 0.1000
_exptl_crystal_size_mid 0.1000
_exptl_crystal_size_min 0.0700
_refine_diff_density_max 1.393
_refine_diff_density_min -1.262
_refine_diff_density_rms 0.176
_refine_ls_extinction_coef 0.0204(13)
_refine_ls_extinction_expression Fc^*^=kFc[1+0.001xFc^2^\l^3^/sin(2\q)]^-1/4^
_refine_ls_extinction_method SHELXL
_refine_ls_goodness_of_fit_ref 1.158
_refine_ls_hydrogen_treatment constr
_refine_ls_matrix_type full
_refine_ls_number_parameters 531
_refine_ls_number_reflns 7575
_refine_ls_number_restraints 129
_refine_ls_restrained_S_all 1.167
_refine_ls_R_factor_all 0.0710
_refine_ls_R_factor_gt 0.0585
_refine_ls_shift/su_max 0.001
_refine_ls_shift/su_mean 0.000
_refine_ls_structure_factor_coef Fsqd
_refine_ls_weighting_details 'calc w=1/[\s^2^(Fo^2^)+(0.0721P)^2^+3.6024P] where P=(Fo^2^+2Fc^2^)/3'
_refine_ls_weighting_scheme calc
_refine_ls_wR_factor_gt 0.1421
_refine_ls_wR_factor_ref 0.1618
_reflns_number_gt 6510
_reflns_number_total 7575
_reflns_threshold_expression >2sigma(I)
_cod_data_source_file b901248f.txt
_cod_data_source_block 1.Acetone
_cod_depositor_comments
;
The following automatic conversions were performed:
'_symmetry_cell_setting' value 'Triclinic' changed to 'triclinic'
according to '/home/saulius/struct/CIF-dictionaries/cif_core.dic'
dictionary named 'cif_core.dic' version 2.4.1 from
2010-06-29.

'_exptl_absorpt_correction_type' value 'Multi-scan' changed
to 'multi-scan' according to
'/home/saulius/struct/CIF-dictionaries/cif_core.dic' dictionary named
'cif_core.dic' version 2.4.1 from 2010-06-29.

Automatic conversion script
Id: cif_fix_enum 1527 2010-12-29 10:47:43Z saulius 
;
_cod_original_sg_symbol_H-M P-1
_cod_database_code 7104550

loop_
_symmetry_equiv_pos_as_xyz
'x, y, z'
'-x, -y, -z'

loop_
_atom_site_label
_atom_site_type_symbol
_atom_site_fract_x
_atom_site_fract_y
_atom_site_fract_z
_atom_site_U_iso_or_equiv
_atom_site_adp_type
_atom_site_occupancy
_atom_site_symmetry_multiplicity
_atom_site_calc_flag
_atom_site_refinement_flags
_atom_site_disorder_assembly
_atom_site_disorder_group
Pt1 Pt 0.24747(5) 0.56050(2) 0.422154(16) 0.0341(2) Uani 1 1 d . . .
Si1 Si 0.3303(5) 0.4428(2) 0.81324(15) 0.0578(8) Uani 1 1 d . . .
Si2 Si 0.2065(6) 0.3314(4) 0.1157(2) 0.0884(14) Uani 1 1 d D . .
N1 N 0.2510(10) 0.4551(5) 0.5080(4) 0.0315(16) Uani 1 1 d . . .
C1 C 0.2721(12) 0.4640(7) 0.5674(4) 0.037(2) Uani 1 1 d . . .
H1A H 0.2916 0.5223 0.5701 0.044 Uiso 1 1 calc R . .
C2 C 0.2658(14) 0.3896(7) 0.6245(4) 0.043(2) Uani 1 1 d . . .
C3 C 0.2401(15) 0.3030(7) 0.6203(5) 0.045(2) Uani 1 1 d . . .
H3A H 0.2332 0.2525 0.6577 0.054 Uiso 1 1 calc R . .
C4 C 0.2244(14) 0.2912(6) 0.5597(4) 0.038(2) Uani 1 1 d . . .
H4A H 0.2139 0.2325 0.5559 0.046 Uiso 1 1 calc R . .
C5 C 0.2248(13) 0.3694(6) 0.5053(4) 0.036(2) Uani 1 1 d . . .
C11 C 0.2812(15) 0.4057(7) 0.6861(5) 0.045(2) Uani 1 1 d . . .
C12 C 0.2993(15) 0.4232(8) 0.7354(5) 0.052(3) Uani 1 1 d . . .
C13 C 0.3252(18) 0.5700(8) 0.7977(6) 0.061(3) Uani 1 1 d . . .
H13A H 0.4303 0.5926 0.7696 0.092 Uiso 1 1 calc R . .
H13B H 0.3342 0.5828 0.8378 0.092 Uiso 1 1 calc R . .
H13C H 0.2085 0.6008 0.7774 0.092 Uiso 1 1 calc R . .
C14 C 0.562(2) 0.3818(11) 0.8455(7) 0.088(5) Uani 1 1 d . . .
H14A H 0.6618 0.4072 0.8160 0.132 Uiso 1 1 calc R . .
H14B H 0.5644 0.3164 0.8507 0.132 Uiso 1 1 calc R . .
H14C H 0.5796 0.3901 0.8867 0.132 Uiso 1 1 calc R . .
C15 C 0.128(3) 0.3973(11) 0.8678(6) 0.101(6) Uani 1 1 d . . .
H15A H 0.0107 0.4309 0.8493 0.151 Uiso 1 1 calc R . .
H15B H 0.1415 0.4054 0.9092 0.151 Uiso 1 1 calc R . .
H15C H 0.1263 0.3320 0.8729 0.151 Uiso 1 1 calc R . .
C16 C 0.1994(14) 0.3690(7) 0.2452(5) 0.040(2) Uani 1 1 d . . .
C17 C 0.2024(17) 0.3605(8) 0.1923(5) 0.052(3) Uani 1 1 d . A .
C18 C -0.034(5) 0.343(5) 0.087(4) 0.104(19) Uani 0.514(19) 1 d PDU A 1
H18A H -0.0715 0.4073 0.0631 0.156 Uiso 0.514(19) 1 calc PR A 1
H18B H -0.1202 0.3227 0.1226 0.156 Uiso 0.514(19) 1 calc PR A 1
H18C H -0.0379 0.3054 0.0585 0.156 Uiso 0.514(19) 1 calc PR A 1
C19 C 0.383(6) 0.236(3) 0.112(2) 0.150(11) Uani 0.514(19) 1 d PDU A 1
H19A H 0.4951 0.2603 0.0894 0.226 Uiso 0.514(19) 1 calc PR A 1
H19B H 0.3322 0.1993 0.0885 0.226 Uiso 0.514(19) 1 calc PR A 1
H19C H 0.4136 0.1965 0.1545 0.226 Uiso 0.514(19) 1 calc PR A 1
C20 C 0.310(6) 0.431(2) 0.0577(13) 0.152(11) Uani 0.514(19) 1 d PDU A 1
H20A H 0.2459 0.4883 0.0619 0.228 Uiso 0.514(19) 1 calc PR A 1
H20B H 0.2971 0.4291 0.0145 0.228 Uiso 0.514(19) 1 calc PR A 1
H20C H 0.4426 0.4278 0.0663 0.228 Uiso 0.514(19) 1 calc PR A 1
C18' C -0.005(7) 0.381(6) 0.068(4) 0.11(2) Uani 0.486(19) 1 d PDU A 2
H18D H -0.0016 0.4467 0.0483 0.163 Uiso 0.486(19) 1 calc PR A 2
H18E H -0.1162 0.3691 0.0949 0.163 Uiso 0.486(19) 1 calc PR A 2
H18F H -0.0082 0.3517 0.0342 0.163 Uiso 0.486(19) 1 calc PR A 2
C19' C 0.206(8) 0.2035(9) 0.1454(14) 0.144(11) Uani 0.486(19) 1 d PDU A 2
H19D H 0.1037 0.1875 0.1763 0.215 Uiso 0.486(19) 1 calc PR A 2
H19E H 0.3245 0.1756 0.1657 0.215 Uiso 0.486(19) 1 calc PR A 2
H19F H 0.1901 0.1807 0.1098 0.215 Uiso 0.486(19) 1 calc PR A 2
C20' C 0.445(3) 0.335(4) 0.0790(19) 0.149(10) Uani 0.486(19) 1 d PDU A 2
H20D H 0.4670 0.3987 0.0571 0.224 Uiso 0.486(19) 1 calc PR A 2
H20E H 0.4569 0.3003 0.0486 0.224 Uiso 0.486(19) 1 calc PR A 2
H20F H 0.5373 0.3078 0.1121 0.224 Uiso 0.486(19) 1 calc PR A 2
C21 C 0.2776(13) 0.6575(6) 0.4620(5) 0.038(2) Uani 1 1 d . . .
C22 C 0.3050(13) 0.7071(6) 0.4937(5) 0.039(2) Uani 1 1 d . . .
N2 N 0.2195(11) 0.4464(5) 0.3902(3) 0.0347(17) Uani 1 1 d . A .
C6 C 0.2081(13) 0.3635(6) 0.4389(4) 0.035(2) Uani 1 1 d . . .
C7 C 0.1861(13) 0.2835(7) 0.4246(4) 0.039(2) Uani 1 1 d . A .
H7A H 0.1744 0.2281 0.4579 0.047 Uiso 1 1 calc R . .
C8 C 0.1813(14) 0.2842(7) 0.3617(5) 0.041(2) Uani 1 1 d . . .
H8A H 0.1684 0.2295 0.3522 0.050 Uiso 1 1 calc R A .
C9 C 0.1957(14) 0.3672(6) 0.3122(4) 0.038(2) Uani 1 1 d . A .
C10 C 0.2115(13) 0.4478(6) 0.3289(4) 0.037(2) Uani 1 1 d . . .
H10A H 0.2166 0.5043 0.2962 0.044 Uiso 1 1 calc R A .
N3 N 0.3154(13) 0.7633(6) 0.6480(4) 0.044(2) Uani 1 1 d . . .
C23 C 0.3327(13) 0.7603(7) 0.5369(4) 0.038(2) Uani 1 1 d . . .
C24 C 0.3973(14) 0.8469(7) 0.5170(5) 0.042(2) Uani 1 1 d . . .
H24A H 0.4290 0.8743 0.4737 0.051 Uiso 1 1 calc R . .
C25 C 0.4154(15) 0.8933(6) 0.5614(4) 0.042(2) Uani 1 1 d . . .
H25A H 0.4555 0.9528 0.5479 0.050 Uiso 1 1 calc R . .
C26 C 0.3732(13) 0.8504(7) 0.6264(4) 0.038(2) Uani 1 1 d . . .
C27 C 0.2977(14) 0.7214(7) 0.6032(5) 0.041(2) Uani 1 1 d . . .
H27A H 0.2590 0.6616 0.6172 0.049 Uiso 1 1 calc R . .
N4 N 0.4505(12) 0.9820(6) 0.6567(4) 0.051(2) Uani 1 1 d . . .
C28 C 0.3762(15) 0.8997(8) 0.6756(5) 0.047(3) Uani 1 1 d . . .
C29 C 0.3033(19) 0.8617(9) 0.7368(6) 0.064(3) Uani 1 1 d . . .
H29A H 0.2579 0.8034 0.7494 0.077 Uiso 1 1 calc R . .
C30 C 0.300(2) 0.9153(11) 0.7803(6) 0.079(4) Uani 1 1 d . . .
H30A H 0.2479 0.8926 0.8217 0.095 Uiso 1 1 calc R . .
C31 C 0.3710(18) 0.9975(11) 0.7626(7) 0.071(4) Uani 1 1 d . . .
H31A H 0.3701 1.0323 0.7910 0.085 Uiso 1 1 calc R . .
C32 C 0.4458(17) 1.0292(9) 0.7007(6) 0.060(3) Uani 1 1 d . . .
H32A H 0.4960 1.0863 0.6882 0.072 Uiso 1 1 calc R . .
C33 C 0.2255(14) 0.6566(6) 0.3371(5) 0.038(2) Uani 1 1 d . . .
C34 C 0.1961(16) 0.7145(7) 0.2867(5) 0.046(2) Uani 1 1 d . . .
N5 N -0.0979(18) 0.8726(8) 0.1530(5) 0.074(3) Uani 1 1 d . . .
C35 C 0.1410(18) 0.7895(7) 0.2294(5) 0.052(3) Uani 1 1 d . . .
C36 C 0.264(2) 0.8599(8) 0.1989(6) 0.066(3) Uani 1 1 d . . .
H36A H 0.3863 0.8545 0.2135 0.080 Uiso 1 1 calc R . .
C37 C 0.201(3) 0.9337(9) 0.1495(6) 0.079(4) Uani 1 1 d . . .
H37A H 0.2801 0.9798 0.1293 0.094 Uiso 1 1 calc R . .
C38 C 0.016(3) 0.9404(8) 0.1284(5) 0.079(5) Uani 1 1 d . . .
C39 C -0.0354(18) 0.7994(8) 0.2041(5) 0.056(3) Uani 1 1 d . . .
H39A H -0.1161 0.7537 0.2229 0.067 Uiso 1 1 calc R . .
N6 N 0.0435(14) 1.0825(9) 0.0467(6) 0.119(3) Uani 1 1 d GU . .
C40 C -0.078(2) 1.0157(7) 0.0779(5) 0.112(4) Uani 1 1 d GU . .
C41 C -0.2664(18) 1.0284(8) 0.0601(6) 0.116(4) Uani 1 1 d GU . .
H41A H -0.3476 0.9837 0.0809 0.139 Uiso 1 1 calc R . .
C42 C -0.3338(14) 1.1078(10) 0.0112(6) 0.125(4) Uani 1 1 d GU . .
H42A H -0.4600 1.1163 -0.0006 0.150 Uiso 1 1 calc R . .
C43 C -0.212(2) 1.1746(7) -0.0199(5) 0.116(4) Uani 1 1 d GU . .
H43A H -0.2576 1.2277 -0.0526 0.139 Uiso 1 1 calc R . .
C44 C -0.0239(19) 1.1619(8) -0.0021(6) 0.125(4) Uani 1 1 d GU . .
H44A H 0.0573 1.2066 -0.0230 0.150 Uiso 1 1 calc R . .
O01 O -0.0965(11) 0.9077(5) 0.4529(4) 0.0543(18) Uani 1 1 d . . .
C01 C 0.0792(14) 1.0371(7) 0.4033(6) 0.051(3) Uani 1 1 d . . .
H01A H 0.0374 1.0548 0.4410 0.076 Uiso 1 1 calc R . .
H01B H 0.0325 1.0850 0.3653 0.076 Uiso 1 1 calc R . .
H01C H 0.2154 1.0293 0.4013 0.076 Uiso 1 1 calc R . .
C02 C 0.0043(15) 0.9464(7) 0.4071(5) 0.045(2) Uani 1 1 d . . .
C03 C 0.0551(17) 0.9062(7) 0.3528(6) 0.055(3) Uani 1 1 d . . .
H03A H -0.0001 0.8485 0.3614 0.083 Uiso 1 1 calc R . .
H03B H 0.1906 0.8947 0.3491 0.083 Uiso 1 1 calc R . .
H03C H 0.0072 0.9495 0.3131 0.083 Uiso 1 1 calc R . .

loop_
_atom_site_aniso_label
_atom_site_aniso_U_11
_atom_site_aniso_U_22
_atom_site_aniso_U_33
_atom_site_aniso_U_23
_atom_site_aniso_U_13
_atom_site_aniso_U_12
Pt1 0.0420(3) 0.0309(2) 0.0316(3) -0.01258(16) -0.00276(15) -0.00346(15)
Si1 0.079(2) 0.062(2) 0.0367(16) -0.0222(15) -0.0063(15) -0.0033(17)
Si2 0.079(3) 0.152(4) 0.067(2) -0.080(3) 0.002(2) -0.013(3)
N1 0.022(4) 0.039(4) 0.038(4) -0.020(3) -0.002(3) 0.000(3)
C1 0.037(5) 0.044(5) 0.034(5) -0.016(4) 0.001(4) -0.010(4)
C2 0.041(6) 0.060(6) 0.028(5) -0.020(5) -0.008(4) 0.011(5)
C3 0.054(6) 0.047(6) 0.031(5) -0.011(4) -0.001(4) -0.002(5)
C4 0.047(6) 0.039(5) 0.031(5) -0.015(4) -0.004(4) 0.001(4)
C5 0.041(5) 0.036(5) 0.033(5) -0.012(4) -0.005(4) -0.007(4)
C11 0.053(6) 0.050(6) 0.036(5) -0.019(5) -0.003(5) -0.005(5)
C12 0.051(7) 0.071(7) 0.040(6) -0.024(6) 0.000(5) -0.007(5)
C13 0.065(8) 0.072(8) 0.054(7) -0.027(6) 0.000(6) -0.018(6)
C14 0.106(12) 0.094(11) 0.055(8) -0.017(8) -0.032(8) 0.021(9)
C15 0.173(17) 0.093(11) 0.048(7) -0.032(8) 0.036(9) -0.051(11)
C16 0.047(6) 0.042(5) 0.034(5) -0.011(4) -0.004(4) -0.014(4)
C17 0.072(8) 0.051(6) 0.037(6) -0.020(5) -0.003(5) -0.004(5)
C18 0.14(2) 0.12(5) 0.06(4) -0.06(3) -0.05(2) 0.05(2)
C19 0.22(3) 0.16(2) 0.106(17) -0.100(19) -0.009(16) 0.01(2)
C20 0.21(3) 0.18(2) 0.091(18) -0.08(2) -0.012(18) -0.01(2)
C18' 0.14(2) 0.13(5) 0.06(4) -0.06(3) -0.05(2) 0.05(2)
C19' 0.22(3) 0.15(2) 0.108(19) -0.112(19) -0.011(17) 0.01(2)
C20' 0.22(3) 0.17(2) 0.096(17) -0.095(19) -0.009(16) 0.00(2)
C21 0.034(5) 0.036(5) 0.038(5) -0.004(4) 0.000(4) 0.002(4)
C22 0.040(5) 0.029(4) 0.052(6) -0.019(4) 0.000(4) -0.004(4)
N2 0.043(5) 0.036(4) 0.027(4) -0.013(3) -0.003(3) -0.004(3)
C6 0.044(5) 0.031(4) 0.031(5) -0.012(4) 0.000(4) -0.001(4)
C7 0.043(5) 0.039(5) 0.036(5) -0.011(4) 0.002(4) -0.011(4)
C8 0.046(6) 0.040(5) 0.048(6) -0.026(5) 0.002(5) -0.009(4)
C9 0.045(6) 0.037(5) 0.033(5) -0.014(4) -0.009(4) 0.000(4)
C10 0.046(6) 0.037(5) 0.030(5) -0.013(4) -0.007(4) -0.003(4)
N3 0.062(6) 0.042(5) 0.030(4) -0.017(4) -0.004(4) 0.001(4)
C23 0.038(5) 0.047(5) 0.034(5) -0.023(4) 0.000(4) 0.006(4)
C24 0.055(6) 0.039(5) 0.039(5) -0.020(4) -0.002(5) -0.005(4)
C25 0.066(7) 0.028(4) 0.031(5) -0.009(4) 0.005(4) -0.009(4)
C26 0.037(5) 0.042(5) 0.036(5) -0.018(4) -0.005(4) 0.005(4)
C27 0.046(6) 0.036(5) 0.044(5) -0.017(4) 0.003(4) -0.008(4)
N4 0.047(5) 0.057(5) 0.061(6) -0.038(5) -0.004(4) 0.000(4)
C28 0.051(6) 0.056(6) 0.039(5) -0.026(5) -0.009(5) 0.005(5)
C29 0.090(9) 0.058(7) 0.052(7) -0.026(6) 0.007(6) -0.016(6)
C30 0.101(11) 0.100(11) 0.049(7) -0.047(8) 0.002(7) 0.000(9)
C31 0.064(8) 0.099(10) 0.077(9) -0.069(9) -0.002(7) -0.004(7)
C32 0.059(7) 0.065(7) 0.076(8) -0.048(7) -0.003(6) -0.007(6)
C33 0.043(6) 0.036(5) 0.041(5) -0.024(5) 0.008(4) 0.006(4)
C34 0.072(7) 0.034(5) 0.033(5) -0.014(5) 0.004(5) -0.004(5)
N5 0.121(10) 0.059(7) 0.038(5) -0.016(5) -0.009(6) 0.021(7)
C35 0.092(9) 0.042(6) 0.028(5) -0.019(5) -0.003(5) -0.001(5)
C36 0.112(11) 0.043(6) 0.046(6) -0.007(5) -0.003(7) -0.033(7)
C37 0.146(14) 0.047(7) 0.040(7) -0.003(6) -0.009(8) -0.020(8)
C38 0.168(16) 0.032(6) 0.025(5) -0.008(5) 0.010(8) 0.025(8)
C39 0.083(9) 0.049(6) 0.038(6) -0.022(5) -0.003(6) 0.003(6)
N6 0.171(6) 0.107(6) 0.092(6) -0.053(5) -0.015(5) 0.004(5)
C40 0.156(7) 0.107(6) 0.088(6) -0.058(5) -0.005(5) 0.003(5)
C41 0.155(6) 0.112(6) 0.089(6) -0.055(5) -0.003(6) 0.022(5)
C42 0.162(6) 0.121(6) 0.099(6) -0.054(5) -0.007(6) 0.016(5)
C43 0.161(7) 0.107(6) 0.097(6) -0.064(5) -0.006(5) 0.015(5)
C44 0.171(7) 0.113(6) 0.101(6) -0.053(5) -0.009(6) 0.003(6)
O01 0.072(5) 0.042(4) 0.051(4) -0.016(4) 0.002(4) -0.015(4)
C01 0.039(6) 0.051(6) 0.067(7) -0.023(6) -0.003(5) -0.006(5)
C02 0.044(6) 0.039(5) 0.054(6) -0.015(5) -0.008(5) -0.003(4)
C03 0.071(8) 0.044(6) 0.058(7) -0.024(5) 0.001(6) -0.013(5)

loop_
_atom_type_symbol
_atom_type_description
_atom_type_scat_dispersion_real
_atom_type_scat_dispersion_imag
_atom_type_scat_source
C C 0.0033 0.0016 'International Tables Vol C Tables 4.2.6.8 and 6.1.1.4'
Pt Pt -1.7033 8.3905 'International Tables Vol C Tables 4.2.6.8 and 6.1.1.4'
N N 0.0061 0.0033 'International Tables Vol C Tables 4.2.6.8 and 6.1.1.4'
Si Si 0.0817 0.0704 'International Tables Vol C Tables 4.2.6.8 and 6.1.1.4'
O O 0.0106 0.0060 'International Tables Vol C Tables 4.2.6.8 and 6.1.1.4'
H H 0.0000 0.0000 'International Tables Vol C Tables 4.2.6.8 and 6.1.1.4'

loop_
_geom_angle_atom_site_label_1
_geom_angle_atom_site_label_2
_geom_angle_atom_site_label_3
_geom_angle
_geom_angle_site_symmetry_1
_geom_angle_site_symmetry_3
_geom_angle_publ_flag
C21 Pt1 C33 89.7(4) . . ?
C21 Pt1 N1 94.3(3) . . ?
C33 Pt1 N1 174.7(3) . . ?
C21 Pt1 N2 173.5(3) . . ?
C33 Pt1 N2 96.8(3) . . ?
N1 Pt1 N2 79.2(3) . . ?
C12 Si1 C13 107.5(6) . . ?
C12 Si1 C14 108.2(6) . . ?
C13 Si1 C14 110.8(7) . . ?
C12 Si1 C15 107.6(6) . . ?
C13 Si1 C15 110.2(6) . . ?
C14 Si1 C15 112.3(8) . . ?
C19 Si2 C18' 129(4) . . ?
C19 Si2 C18 122(3) . . ?
C18' Si2 C18 20(4) . . ?
C19 Si2 C20' 50(2) . . ?
C18' Si2 C20' 122(3) . . ?
C18 Si2 C20' 136(3) . . ?
C19 Si2 C20 101(2) . . ?
C18' Si2 C20 83(3) . . ?
C18 Si2 C20 103(2) . . ?
C20' Si2 C20 52(2) . . ?
C19 Si2 C19' 47(2) . . ?
C18' Si2 C19' 108(3) . . ?
C18 Si2 C19' 90(3) . . ?
C20' Si2 C19' 98(2) . . ?
C20 Si2 C19' 146.3(19) . . ?
C19 Si2 C17 114.6(12) . . ?
C18' Si2 C17 114(4) . . ?
C18 Si2 C17 110(3) . . ?
C20' Si2 C17 110.5(12) . . ?
C20 Si2 C17 102.6(11) . . ?
C19' Si2 C17 101.7(10) . . ?
C5 N1 C1 117.4(8) . . ?
C5 N1 Pt1 116.6(6) . . ?
C1 N1 Pt1 125.9(6) . . ?
N1 C1 C2 123.0(9) . . ?
C3 C2 C1 118.4(8) . . ?
C3 C2 C11 122.0(9) . . ?
C1 C2 C11 119.6(9) . . ?
C2 C3 C4 119.8(9) . . ?
C5 C4 C3 118.3(9) . . ?
N1 C5 C4 122.9(8) . . ?
N1 C5 C6 114.9(8) . . ?
C4 C5 C6 122.1(8) . . ?
C12 C11 C2 176.4(12) . . ?
C11 C12 Si1 176.7(11) . . ?
C17 C16 C9 173.1(11) . . ?
C16 C17 Si2 172.8(10) . . ?
C22 C21 Pt1 171.1(8) . . ?
C21 C22 C23 174.8(11) . . ?
C10 N2 C6 119.2(8) . . ?
C10 N2 Pt1 126.3(6) . . ?
C6 N2 Pt1 114.5(5) . . ?
C7 C6 N2 120.4(8) . . ?
C7 C6 C5 124.9(8) . . ?
N2 C6 C5 114.7(7) . . ?
C8 C7 C6 120.5(9) . . ?
C7 C8 C9 119.5(8) . . ?
C8 C9 C10 118.1(8) . . ?
C8 C9 C16 120.5(8) . . ?
C10 C9 C16 121.4(9) . . ?
N2 C10 C9 122.2(9) . . ?
C27 N3 C26 116.4(8) . . ?
C24 C23 C27 116.8(8) . . ?
C24 C23 C22 123.9(9) . . ?
C27 C23 C22 119.2(9) . . ?
C23 C24 C25 119.9(9) . . ?
C24 C25 C26 119.5(9) . . ?
N3 C26 C25 122.0(8) . . ?
N3 C26 C28 116.0(9) . . ?
C25 C26 C28 121.8(9) . . ?
N3 C27 C23 125.2(9) . . ?
C28 N4 C32 117.0(10) . . ?
N4 C28 C29 122.9(9) . . ?
N4 C28 C26 116.9(9) . . ?
C29 C28 C26 120.2(10) . . ?
C28 C29 C30 117.2(12) . . ?
C31 C30 C29 121.0(13) . . ?
C30 C31 C32 117.8(11) . . ?
N4 C32 C31 124.0(12) . . ?
C34 C33 Pt1 174.4(9) . . ?
C33 C34 C35 173.0(11) . . ?
C38 N5 C39 117.7(13) . . ?
C39 C35 C36 117.4(11) . . ?
C39 C35 C34 121.3(11) . . ?
C36 C35 C34 121.2(11) . . ?
C37 C36 C35 119.8(14) . . ?
C36 C37 C38 119.1(14) . . ?
N5 C38 C37 122.5(11) . . ?
N5 C38 C40 110.4(16) . . ?
C37 C38 C40 127.1(15) . . ?
N5 C39 C35 123.2(12) . . ?
C40 N6 C44 120.0 . . ?
C41 C40 N6 120.0 . . ?
C41 C40 C38 128.2(13) . . ?
N6 C40 C38 111.8(13) . . ?
C40 C41 C42 120.0 . . ?
C43 C42 C41 120.0 . . ?
C42 C43 C44 120.0 . . ?
C43 C44 N6 120.0 . . ?
O01 C02 C03 121.4(9) . . ?
O01 C02 C01 120.7(10) . . ?
C03 C02 C01 117.9(10) . . ?

loop_
_geom_bond_atom_site_label_1
_geom_bond_atom_site_label_2
_geom_bond_distance
_geom_bond_site_symmetry_2
_geom_bond_publ_flag
Pt1 C21 1.962(10) . ?
Pt1 C33 1.966(10) . ?
Pt1 N1 2.043(8) . ?
Pt1 N2 2.087(7) . ?
Si1 C12 1.839(11) . ?
Si1 C13 1.846(12) . ?
Si1 C14 1.849(13) . ?
Si1 C15 1.865(15) . ?
Si2 C19 1.822(10) . ?
Si2 C18' 1.827(10) . ?
Si2 C18 1.829(10) . ?
Si2 C20' 1.830(10) . ?
Si2 C20 1.839(10) . ?
Si2 C19' 1.840(10) . ?
Si2 C17 1.852(11) . ?
N1 C5 1.354(11) . ?
N1 C1 1.360(11) . ?
C1 C2 1.396(14) . ?
C2 C3 1.378(14) . ?
C2 C11 1.448(13) . ?
C3 C4 1.399(13) . ?
C4 C5 1.389(13) . ?
C5 C6 1.489(12) . ?
C11 C12 1.200(13) . ?
C16 C17 1.197(13) . ?
C16 C9 1.448(13) . ?
C21 C22 1.205(13) . ?
C22 C23 1.451(13) . ?
N2 C10 1.333(11) . ?
N2 C6 1.374(11) . ?
C6 C7 1.371(12) . ?
C7 C8 1.369(13) . ?
C8 C9 1.387(14) . ?
C9 C10 1.397(12) . ?
N3 C27 1.339(12) . ?
N3 C26 1.359(13) . ?
C23 C24 1.372(14) . ?
C23 C27 1.398(13) . ?
C24 C25 1.380(12) . ?
C25 C26 1.392(13) . ?
C26 C28 1.488(13) . ?
N4 C28 1.346(14) . ?
N4 C32 1.358(13) . ?
C28 C29 1.373(16) . ?
C29 C30 1.426(16) . ?
C30 C31 1.33(2) . ?
C31 C32 1.379(19) . ?
C33 C34 1.183(13) . ?
C34 C35 1.439(14) . ?
N5 C38 1.341(19) . ?
N5 C39 1.354(14) . ?
C35 C39 1.370(16) . ?
C35 C36 1.430(17) . ?
C36 C37 1.338(17) . ?
C37 C38 1.40(2) . ?
C38 C40 1.442(14) . ?
N6 C40 1.3900 . ?
N6 C44 1.3900 . ?
C40 C41 1.3900 . ?
C41 C42 1.3900 . ?
C42 C43 1.3900 . ?
C43 C44 1.3900 . ?
O01 C02 1.225(13) . ?
C01 C02 1.508(14) . ?
C02 C03 1.500(14) . ?

loop_
_geom_hbond_atom_site_label_D
_geom_hbond_atom_site_label_H
_geom_hbond_atom_site_label_A
_geom_hbond_distance_DH
_geom_hbond_distance_HA
_geom_hbond_distance_DA
_geom_hbond_angle_DHA
_geom_hbond_site_symmetry_A
C7 H7A O01 0.93 2.44 3.366(12) 171.8 2_566
C4 H4A O01 0.93 2.44 3.342(11) 164.8 2_566
C31 H31A N5 0.93 2.73 3.458(14) 135.9 2_576
C01 H01A O01 0.96 2.61 3.497(13) 152.9 2_576
C01 H01C N4 0.96 2.64 3.531(13) 154.9 2_676
C13 H13A Cg1 0.96 2.81 3.579 137.7 2_666
